data_7121474
loop_
_publ_author_name
'Bhat, Imtiyaz Ahmad'
'Devaraj, Anthonisamy'
'Howlader, Prodip'
'Chi, Ki-Whan'
'Mukherjee, Partha Sarathi'

_publ_section_title
;
 Preparation of a chiral Pt<sub>12</sub> tetrahedral cage and its use in
 catalytic Michael addition reaction.
;
_journal_issue 38
_journal_name_full 'Chemical communications (Cambridge, England)'
_journal_page_first 4814
_journal_page_last 4817
_journal_paper_doi 10.1039/c8cc01487f
_journal_volume 54
_journal_year 2018
_chemical_formula_sum 'C384 H396 N108 O12 Pt24'
_chemical_formula_weight 11398.22
_space_group_crystal_system orthorhombic
_space_group_IT_number 16
_space_group_name_Hall 'P 2 2'
_space_group_name_H-M_alt 'P 2 2 2'
_symmetry_space_group_name_Hall 'P 2 2'
_symmetry_space_group_name_H-M 'P 2 2 2'
_atom_sites_solution_hydrogens geom
_audit_block_doi 10.5517/ccdc.csd.cc1z80nx
_audit_creation_method SHELXL-2013
_audit_update_record
;
2018-02-21 deposited with the CCDC.
2018-04-09 downloaded from the CCDC.
;
_cell_angle_alpha 90
_cell_angle_beta 90
_cell_angle_gamma 90
_cell_formula_units_Z 1
_cell_length_a 33.966(7)
_cell_length_b 19.359(4)
_cell_length_c 26.794(5)
_cell_measurement_reflns_used 28385
_cell_measurement_temperature 100(2)
_cell_measurement_theta_max 27.563
_cell_measurement_theta_min 2.934
_cell_volume 17618(6)
_computing_cell_refinement 'Bruker XSCANS'
_computing_data_collection 'Bruker XSCANS'
_computing_data_reduction 'Bruker SHELXTL'
_computing_molecular_graphics 'Bruker SHELXTL'
_computing_publication_material 'Bruker SHELXTL'
_computing_structure_refinement 'SHELXL-2013(Sheldrick, 2013)'
_computing_structure_solution 'SHELX2007 (Sheldrick, 2007)'
_diffrn_ambient_temperature 100(2)
_diffrn_measured_fraction_theta_full 0.973
_diffrn_measured_fraction_theta_max 0.973
_diffrn_measurement_device_type 'Bruker P4'
_diffrn_measurement_method '\w scans'
_diffrn_radiation_type synchrotron
_diffrn_radiation_wavelength 0.7000
_diffrn_reflns_av_R_equivalents 0.0782
_diffrn_reflns_av_unetI/netI 0.0740
_diffrn_reflns_Laue_measured_fraction_full 0.973
_diffrn_reflns_Laue_measured_fraction_max 0.973
_diffrn_reflns_limit_h_max 39
_diffrn_reflns_limit_h_min -39
_diffrn_reflns_limit_k_max 22
_diffrn_reflns_limit_k_min -22
_diffrn_reflns_limit_l_max 31
_diffrn_reflns_limit_l_min -31
_diffrn_reflns_number 98600
_diffrn_reflns_point_group_measured_fraction_full 0.973
_diffrn_reflns_point_group_measured_fraction_max 0.973
_diffrn_reflns_theta_full 25.242
_diffrn_reflns_theta_max 26.087
_diffrn_reflns_theta_min 0.599
_diffrn_source 'sealed tube'
_exptl_absorpt_coefficient_mu 4.781
_exptl_crystal_colour Yellow
_exptl_crystal_density_diffrn 1.074
_exptl_crystal_description Block
_exptl_crystal_F_000 5424
_platon_squeeze_details
;
;
_refine_ls_abs_structure_details
;
 Refined as an inversion twin.
;
_refine_ls_abs_structure_Flack 0.195(19)
_refine_ls_extinction_method none
_refine_ls_goodness_of_fit_ref 0.976
_refine_ls_hydrogen_treatment constr
_refine_ls_matrix_type full
_refine_ls_number_parameters 1130
_refine_ls_number_reflns 28385
_refine_ls_number_restraints 1162
_refine_ls_restrained_S_all 1.182
_refine_ls_R_factor_all 0.1046
_refine_ls_R_factor_gt 0.0735
_refine_ls_shift/su_max 0.002
_refine_ls_shift/su_mean 0.000
_refine_ls_structure_factor_coef Fsqd
_refine_ls_weighting_details 'w=1/[\s^2^(Fo^2^)+(0.1368P)^2^] where P=(Fo^2^+2Fc^2^)/3'
_refine_ls_weighting_scheme calc
_refine_ls_wR_factor_gt 0.2036
_refine_ls_wR_factor_ref 0.2177
_reflns_Friedel_coverage 0.865
_reflns_Friedel_fraction_full 0.907
_reflns_Friedel_fraction_max 0.828
_reflns_number_gt 17035
_reflns_number_total 28385
_reflns_threshold_expression 'I > 2\s(I)'
_cod_data_source_file c8cc01487f2.cif
_cod_data_source_block T
_cod_depositor_comments 'Adding full bibliography for 7121474.cif.'
_cod_database_code 7121474
_shelx_space_group_comment
;
The symmetry employed for this shelxl refinement is uniquely defined
by the following loop, which should always be used as a source of
symmetry information in preference to the above space-group names.
They are only intended as comments.
;
_shelxl_version_number 2013-4

loop_
_space_group_symop_operation_xyz
'x, y, z'
'-x, -y, z'
'x, -y, -z'
'-x, y, -z'

loop_
_atom_site_label
_atom_site_type_symbol
_atom_site_fract_x
_atom_site_fract_y
_atom_site_fract_z
_atom_site_U_iso_or_equiv
_atom_site_adp_type
_atom_site_occupancy
_atom_site_site_symmetry_order
_atom_site_calc_flag
_atom_site_refinement_flags_posn
_atom_site_refinement_flags_adp
N7 N 0.9038(5) 0.3091(10) 0.8768(6) 0.0918(8) Uani 1 1 d . U
C30 C 0.8880(7) 0.3734(11) 0.8485(7) 0.0854(9) Uani 1 1 d . U
N9 N 0.9024(5) 0.7744(10) 0.7355(7) 0.0927(9) Uani 1 1 d . U
N8 N 0.7087(5) 0.6436(9) 0.7994(7) 0.0904(9) Uani 1 1 d . U
N10 N 0.7110(5) 0.7459(9) 0.8730(7) 0.0896(10) Uani 1 1 d . U
N11 N 0.8372(5) 0.8463(9) 0.8687(6) 0.084(3) Uani 1 1 d . U
N17 N 0.6609(6) 0.8537(12) 0.3624(9) 0.1211(5) Uani 1 1 d . U
N13 N 1.1198(5) -0.0116(8) 0.7892(7) 0.0887(11) Uani 1 1 d . U
N12 N 1.1766(5) 0.0035(9) 0.8614(7) 0.0884(11) Uani 1 1 d . U
N16 N 0.6221(6) 1.0213(12) 0.2920(9) 0.1296(11) Uani 1 1 d . U
C35 C 0.8983(7) 0.4854(13) 0.8118(9) 0.105(3) Uani 1 1 d . U
H35 H 0.9156 0.5202 0.8023 0.126 Uiso 1 1 calc R U
C34 C 0.8343(8) 0.4419(13) 0.8249(11) 0.120(3) Uani 1 1 d . U
H34 H 0.8073 0.4501 0.8252 0.144 Uiso 1 1 calc R U
C32 C 0.9106(7) 0.4211(11) 0.8299(7) 0.091(2) Uani 1 1 d . U
H32 H 0.9374 0.4116 0.8285 0.109 Uiso 1 1 calc R U
C33 C 0.8456(7) 0.3856(13) 0.8390(10) 0.109(2) Uani 1 1 d . U
H33 H 0.8276 0.3500 0.8437 0.131 Uiso 1 1 calc R U
C40 C 0.8088(6) 0.8155(10) 0.8509(8) 0.079(2) Uani 1 1 d . U
H40 H 0.7970 0.8316 0.8219 0.095 Uiso 1 1 calc R U
C42 C 0.8850(7) 0.8249(11) 0.7571(8) 0.088(3) Uani 1 1 d . U
H42 H 0.8607 0.8376 0.7440 0.106 Uiso 1 1 calc R U
C43 C 0.8534(5) 0.1646(10) 1.0834(7) 0.074(3) Uani 1 1 d . U
H43 H 0.8724 0.1358 1.0695 0.089 Uiso 1 1 calc R U
C46 C 1.0585(5) 0.2476(9) 0.7549(7) 0.070(2) Uani 1 1 d . U
H46 H 1.0457 0.2859 0.7416 0.084 Uiso 1 1 calc R U
C47 C 0.6701(5) 0.6870(11) 0.8091(8) 0.0899(9) Uani 1 1 d D U
H47 H 0.6726 0.7314 0.7918 0.108 Uiso 1 1 calc R U
C44 C 1.1353(6) -0.0785(9) 0.8161(9) 0.0892(10) Uani 1 1 d . U
H44 H 1.1188 -0.0879 0.8452 0.107 Uiso 1 1 calc R U
C202 C 0.6594(7) 0.7748(14) 0.4296(10) 0.1126(14) Uani 1 1 d . U
C52 C 1.1528(5) -0.2003(10) 0.8009(9) 0.0903(14) Uani 1 1 d D U
H52A H 1.1554 -0.2354 0.7752 0.108 Uiso 1 1 calc R U
H52B H 1.1362 -0.2190 0.8271 0.108 Uiso 1 1 calc R U
C51 C 1.1343(7) -0.1426(10) 0.7804(8) 0.0898(13) Uani 1 1 d . U
H51A H 1.1071 -0.1540 0.7730 0.108 Uiso 1 1 calc R U
H51B H 1.1472 -0.1307 0.7492 0.108 Uiso 1 1 calc R U
N26 N 0.8547(6) 0.6592(10) 0.6259(7) 0.0976(9) Uani 1 1 d . U
C50 C 1.1771(6) -0.0605(9) 0.8338(9) 0.0891(10) Uani 1 1 d . U
H50 H 1.1916 -0.0496 0.8031 0.107 Uiso 1 1 calc R U
C54 C 0.6339(5) 0.6536(11) 0.7923(8) 0.0904(11) Uani 1 1 d D U
H54A H 0.6323 0.6076 0.8064 0.108 Uiso 1 1 calc R U
H54B H 0.6342 0.6495 0.7562 0.108 Uiso 1 1 calc R U
C56 C 0.5977(6) 0.6963(12) 0.8086(7) 0.0906(12) Uani 1 1 d D U
H56A H 0.5992 0.7429 0.7954 0.109 Uiso 1 1 calc R U
H56B H 0.5736 0.6750 0.7966 0.109 Uiso 1 1 calc R U
C57 C 1.1937(5) -0.1853(10) 0.8227(9) 0.0905(15) Uani 1 1 d D U
H57A H 1.2017 -0.2248 0.8425 0.109 Uiso 1 1 calc R U
H57B H 1.2122 -0.1811 0.7953 0.109 Uiso 1 1 calc R U
C62 C 0.8265(6) 0.7319(12) 0.3312(9) 0.1118(10) Uani 1 1 d D U
H62 H 0.8245 0.7565 0.2993 0.134 Uiso 1 1 calc R U
N28 N 0.5998(6) 0.6964(11) 0.6260(8) 0.111(4) Uani 1 1 d . U
C67 C 1.1972(7) -0.1226(10) 0.8542(9) 0.0899(13) Uani 1 1 d . U
H67A H 1.2248 -0.1121 0.8587 0.108 Uiso 1 1 calc R U
H67B H 1.1862 -0.1327 0.8868 0.108 Uiso 1 1 calc R U
N30 N 0.7879(6) 0.6407(11) 0.2934(8) 0.1130(11) Uani 1 1 d . U
C61 C 0.6274(7) 0.6701(13) 0.5414(10) 0.112(3) Uani 1 1 d . U
H61 H 0.6222 0.6238 0.5479 0.134 Uiso 1 1 calc R U
N29 N 0.7943(6) 0.7491(11) 0.3616(7) 0.1124(11) Uani 1 1 d D U
C60 C 0.6164(8) 0.7142(13) 0.5723(10) 0.111(2) Uani 1 1 d . U
C73 C 0.8991(7) 0.7305(13) 0.3332(10) 0.1109(13) Uani 1 1 d . U
H73A H 0.9223 0.7447 0.3515 0.133 Uiso 1 1 calc R U
H73B H 0.9000 0.7523 0.3006 0.133 Uiso 1 1 calc R U
C71 C 0.8554(7) 0.6212(14) 0.2939(9) 0.1120(13) Uani 1 1 d . U
H71A H 0.8551 0.6345 0.2590 0.134 Uiso 1 1 calc R U
H71B H 0.8529 0.5714 0.2966 0.134 Uiso 1 1 calc R U
C72 C 0.8998(7) 0.6539(13) 0.3267(9) 0.1112(14) Uani 1 1 d . U
H72A H 0.9015 0.6321 0.3593 0.133 Uiso 1 1 calc R U
H72B H 0.9230 0.6410 0.3079 0.133 Uiso 1 1 calc R U
C92 C 0.6189(4) 0.8268(9) 0.2558(6) 0.1528(17) Uani 1 1 d G U
H92 H 0.6440 0.8349 0.2435 0.183 Uiso 1 1 calc R U
N71 N 0.6028(4) 0.8707(8) 0.2915(6) 0.1246(5) Uani 1 1 d G U
C200 C 0.5652(5) 0.8585(8) 0.3099(6) 0.1189(17) Uani 1 1 d G U
H200 H 0.5545 0.8879 0.3337 0.143 Uiso 1 1 calc R U
C107 C 0.5436(4) 0.8024(10) 0.2926(7) 0.1373(16) Uani 1 1 d G U
C201 C 0.5596(5) 0.7585(9) 0.2570(7) 0.153(4) Uani 1 1 d G U
H201 H 0.5451 0.7210 0.2454 0.183 Uiso 1 1 calc R U
N36 N 0.5972(5) 0.7707(8) 0.2385(5) 0.1203(5) Uani 1 1 d G U
N35 N 0.6340(6) 0.6272(12) 0.1355(8) 0.1179(17) Uani 1 1 d . U
C76 C 0.6730(6) 0.6997(12) 0.8644(8) 0.0897(9) Uani 1 1 d . U
H76 H 0.6750 0.6561 0.8827 0.108 Uiso 1 1 calc R U
C75 C 0.8572(7) 0.4918(12) 0.8094(8) 0.0961(11) Uani 1 1 d . U
C70 C 0.8255(7) 0.6568(13) 0.3224(10) 0.1121(10) Uani 1 1 d . U
H70 H 0.8234 0.6341 0.3549 0.135 Uiso 1 1 calc R U
C77 C 0.6457(7) 0.6862(13) 0.5007(11) 0.113(3) Uani 1 1 d . U
H77 H 0.6583 0.6517 0.4826 0.136 Uiso 1 1 calc R U
C78 C 0.6117(7) 0.7816(13) 0.5622(10) 0.111(3) Uani 1 1 d . U
H78 H 0.6002 0.8136 0.5835 0.133 Uiso 1 1 calc R U
C83 C 0.8160(6) 0.6853(12) 0.7539(8) 0.0952(13) Uani 1 1 d . U
H83 H 0.8061 0.7245 0.7383 0.114 Uiso 1 1 calc R U
C79 C 0.6275(7) 0.7975(13) 0.5124(10) 0.115(2) Uani 1 1 d . U
H79 H 0.6230 0.8421 0.5009 0.138 Uiso 1 1 calc R U
C81 C 0.6355(6) 0.7404(11) 0.8800(9) 0.0902(11) Uani 1 1 d D U
H81A H 0.6349 0.7846 0.8629 0.108 Uiso 1 1 calc R U
H81B H 0.6359 0.7490 0.9156 0.108 Uiso 1 1 calc R U
C87 C 0.6895(8) 0.7390(14) 0.4116(10) 0.122(3) Uani 1 1 d . U
H87 H 0.7008 0.7036 0.4301 0.146 Uiso 1 1 calc R U
N37 N 0.7039(6) 0.7560(11) 0.3636(8) 0.1153(4) Uani 1 1 d . U
C88 C 0.6453(8) 0.8242(13) 0.4002(10) 0.1173(13) Uani 1 1 d . U
H88 H 0.6202 0.8398 0.4084 0.141 Uiso 1 1 calc R U
C89 C 0.6900(7) 0.8030(13) 0.3384(10) 0.1167(15) Uani 1 1 d . U
H89 H 0.6971 0.8079 0.3051 0.140 Uiso 1 1 calc R U
N41 N 0.5886(8) 0.7429(13) 0.1275(8) 0.142(2) Uani 1 1 d D U
N55 N 0.9087(6) 0.7667(10) 0.6286(7) 0.0974(9) Uani 1 1 d . U
C110 C 0.6469(8) 0.7571(13) 0.4825(10) 0.1141(14) Uani 1 1 d . U
C119 C 0.5981(6) 0.6978(11) 0.8661(7) 0.0905(12) Uani 1 1 d D U
H11A H 0.5998 0.6514 0.8796 0.109 Uiso 1 1 calc R U
H11B H 0.5746 0.7198 0.8790 0.109 Uiso 1 1 calc R U
N50 N 0.6841(6) 0.9907(13) 0.3630(9) 0.1300(12) Uani 1 1 d . U
C126 C 0.8864(7) 0.7538(12) 0.5848(8) 0.0984(9) Uani 1 1 d . U
H126 H 0.8609 0.7776 0.5849 0.118 Uiso 1 1 calc R U
O1 O 0.8793(6) 0.7148(10) 0.8428(10) 0.153(3) Uani 1 1 d . U
N70 N 0.9006(8) 0.6738(14) 0.8661(12) 0.154(3) Uani 1 1 d . U
O3 O 0.9242(6) 0.6423(10) 0.8249(10) 0.154(3) Uani 1 1 d . U
O2 O 0.8840(6) 0.6304(10) 0.8900(9) 0.154(3) Uani 1 1 d . U
Pt1 Pt 0.75360(2) 0.70027(4) 0.83387(3) 0.0862(2) Uani 1 1 d . U
Pt2 Pt 0.74429(3) 0.69656(6) 0.32765(4) 0.1132(3) Uani 1 1 d . U
Pt3 Pt 1.13928(3) 0.07079(4) 0.83175(3) 0.0865(3) Uani 1 1 d . U
Pt4 Pt 0.63997(3) 0.92965(6) 0.32282(5) 0.1256(3) Uani 1 1 d . U
Pt5 Pt 0.87790(3) 0.71541(5) 0.68339(3) 0.0928(3) Uani 1 1 d . U
Pt6 Pt 0.61629(3) 0.69741(7) 0.18383(5) 0.1253(3) Uani 1 1 d . U
C25 C 0.6386(4) 0.4804(7) 0.3097(6) 0.1178(14) Uani 1 1 d G U
C36 C 0.5986(4) 0.4666(7) 0.3138(5) 0.117(3) Uani 1 1 d G U
H36 H 0.5803 0.4968 0.3000 0.141 Uiso 1 1 calc R U
C37 C 0.5859(3) 0.4075(8) 0.3386(5) 0.094(3) Uani 1 1 d G U
H37 H 0.5591 0.3983 0.3414 0.113 Uiso 1 1 calc R U
C59 C 0.6132(4) 0.3623(6) 0.3592(5) 0.110(4) Uani 1 1 d G U
C38 C 0.6533(4) 0.3761(7) 0.3550(5) 0.085(2) Uani 1 1 d G U
H38 H 0.6716 0.3459 0.3688 0.102 Uiso 1 1 calc R U
C39 C 0.6660(3) 0.4352(8) 0.3303(6) 0.118(3) Uani 1 1 d G U
H39 H 0.6927 0.4444 0.3275 0.142 Uiso 1 1 calc R U
C9 C 0.8697(5) 0.1977(11) 0.9769(6) 0.072(2) Uani 1 1 d . U
H9 H 0.8662 0.1507 0.9825 0.086 Uiso 1 1 calc R U
N4 N 1.1026(5) 0.1395(8) 0.7953(7) 0.0842(6) Uani 1 1 d . U
N2 N 0.8497(5) 0.6550(9) 0.7388(7) 0.0919(4) Uani 1 1 d . U
C16 C 0.9965(6) 0.2290(10) 0.8673(7) 0.080(2) Uani 1 1 d . U
H16 H 1.0145 0.2082 0.8887 0.096 Uiso 1 1 calc R U
N3 N 0.7948(5) 0.7580(9) 0.8737(7) 0.0859(5) Uani 1 1 d . U
C7 C 0.8566(6) 0.2463(10) 1.0133(7) 0.0759(15) Uani 1 1 d . U
N1 N 0.7957(5) 0.6525(9) 0.7965(6) 0.0841(4) Uani 1 1 d . U
C8 C 0.8540(6) 0.3202(11) 0.9993(8) 0.083(3) Uani 1 1 d . U
H8 H 0.8424 0.3525 1.0203 0.099 Uiso 1 1 calc R U
C5 C 0.8094(6) 0.7357(12) 0.9125(8) 0.090(3) Uani 1 1 d . U
H5 H 0.8021 0.6917 0.9228 0.108 Uiso 1 1 calc R U
C10 C 0.8859(5) 0.2178(10) 0.9374(7) 0.075(2) Uani 1 1 d . U
H10 H 0.8971 0.1831 0.9181 0.090 Uiso 1 1 calc R U
C14 C 1.0418(5) 0.2104(9) 0.7929(7) 0.0724(12) Uani 1 1 d . U
C18 C 0.9342(6) 0.2811(11) 0.8561(8) 0.0858(9) Uani 1 1 d . U
C3 C 0.8448(7) 0.5648(12) 0.7909(8) 0.0959(12) Uani 1 1 d . U
C15 C 1.0076(6) 0.2256(9) 0.8136(7) 0.0763(13) Uani 1 1 d . U
C11 C 0.8897(6) 0.2880(11) 0.9172(7) 0.0850(10) Uani 1 1 d . U
C13 C 1.0670(6) 0.1579(9) 0.8171(8) 0.080(2) Uani 1 1 d . U
H13 H 1.0591 0.1372 0.8467 0.096 Uiso 1 1 calc R U
C6 C 0.8372(5) 0.2266(11) 1.0568(7) 0.0738(18) Uani 1 1 d . U
C17 C 0.9674(6) 0.2549(10) 0.8887(8) 0.085(3) Uani 1 1 d . U
H17 H 0.9662 0.2579 0.9233 0.103 Uiso 1 1 calc R U
C12 C 0.8696(6) 0.3387(12) 0.9542(7) 0.089(3) Uani 1 1 d . U
H12 H 0.8679 0.3850 0.9450 0.107 Uiso 1 1 calc R U
C21 C 0.6818(4) 0.6800(6) 0.2587(6) 0.112(2) Uani 1 1 d G U
H21 H 0.6904 0.7228 0.2473 0.135 Uiso 1 1 calc R U
N6 N 0.7008(4) 0.6484(8) 0.2986(5) 0.1135(5) Uani 1 1 d G U
C80 C 0.6880(4) 0.5844(8) 0.3156(5) 0.111(3) Uani 1 1 d G U
H80 H 0.7006 0.5633 0.3423 0.134 Uiso 1 1 calc R U
C23 C 0.6562(5) 0.5520(6) 0.2927(6) 0.1172(16) Uani 1 1 d G U
C22 C 0.6373(4) 0.5836(8) 0.2528(6) 0.127(2) Uani 1 1 d G U
H22 H 0.6160 0.5619 0.2375 0.152 Uiso 1 1 calc R U
N5 N 0.6501(4) 0.6476(8) 0.2358(5) 0.1221(5) Uani 1 1 d G U
C2 C 0.8110(6) 0.5914(11) 0.8093(8) 0.0877(16) Uani 1 1 d . U
H2 H 0.7974 0.5652 0.8327 0.105 Uiso 1 1 calc R U
C19 C 0.9425(6) 0.2764(11) 0.8009(8) 0.083(3) Uani 1 1 d . U
H19 H 0.9233 0.2901 0.7782 0.100 Uiso 1 1 calc R U
C20 C 0.9765(6) 0.2530(11) 0.7844(8) 0.089(3) Uani 1 1 d . U
H20 H 0.9806 0.2547 0.7501 0.106 Uiso 1 1 calc R U
C4 C 0.8638(7) 0.5953(12) 0.7534(8) 0.092(2) Uani 1 1 d . U
H4 H 0.8858 0.5755 0.7384 0.110 Uiso 1 1 calc R U
C203 C 0.8819(7) 0.6703(12) 0.5799(8) 0.0985(9) Uani 1 1 d D U
H203 H 0.9069 0.6452 0.5816 0.118 Uiso 1 1 calc R U
C204 C 0.8652(6) 0.7537(13) 0.3588(9) 0.1113(12) Uani 1 1 d D U
H20C H 0.8661 0.8036 0.3616 0.134 Uiso 1 1 calc R U
H20D H 0.8651 0.7346 0.3923 0.134 Uiso 1 1 calc R U
C3AA C 0.6395(7) 1.1420(13) 0.2810(11) 0.1282(14) Uani 1 1 d D U
H3AA H 0.6387 1.1421 0.2448 0.154 Uiso 1 1 calc R U
H3AB H 0.6137 1.1547 0.2935 0.154 Uiso 1 1 calc R U
C2AA C 0.6517(8) 1.0708(15) 0.3006(12) 0.1284(11) Uani 1 1 d . U
H2AA H 0.6742 1.0565 0.2801 0.154 Uiso 1 1 calc R U
C1AA C 0.6642(8) 1.0613(15) 0.3522(12) 0.1289(10) Uani 1 1 d . U
H1AA H 0.6418 1.0679 0.3747 0.155 Uiso 1 1 calc R U
C5AA C 0.6703(7) 1.1911(14) 0.2997(10) 0.1284(16) Uani 1 1 d D U
H5AA H 0.6785 1.2256 0.2779 0.154 Uiso 1 1 calc R U
C6AA C 0.8773(7) 0.6673(11) 0.4888(7) 0.1010(13) Uani 1 1 d D U
H6AA H 0.8594 0.6647 0.4607 0.121 Uiso 1 1 calc R U
H6AB H 0.8975 0.6327 0.4836 0.121 Uiso 1 1 calc R U
C0AA C 0.8972(7) 0.7383(11) 0.4875(7) 0.1015(14) Uani 1 1 d D U
H0AA H 0.8788 0.7704 0.4723 0.122 Uiso 1 1 calc R U
H0AB H 0.9197 0.7349 0.4654 0.122 Uiso 1 1 calc R U
C205 C 0.8545(6) 0.6477(12) 0.5355(7) 0.0995(11) Uani 1 1 d D U
H20A H 0.8496 0.5984 0.5365 0.119 Uiso 1 1 calc R U
H20B H 0.8295 0.6719 0.5368 0.119 Uiso 1 1 calc R U
C7AA C 0.9117(7) 0.7711(12) 0.5369(7) 0.0997(11) Uani 1 1 d D U
H7AA H 0.9122 0.8209 0.5327 0.120 Uiso 1 1 calc R U
H7AB H 0.9385 0.7561 0.5428 0.120 Uiso 1 1 calc R U
C8AA C 0.5042(4) 0.7795(8) 0.3134(7) 0.1308(15) Uani 1 1 d G U
C102 C 0.4741(5) 0.7488(9) 0.2860(5) 0.118(3) Uani 1 1 d G U
H102 H 0.4763 0.7446 0.2516 0.141 Uiso 1 1 calc R U
C86 C 0.4407(4) 0.7243(9) 0.3102(7) 0.130(4) Uani 1 1 d G U
H86 H 0.4206 0.7038 0.2919 0.157 Uiso 1 1 calc R U
C85 C 0.4373(4) 0.7305(9) 0.3617(7) 0.126(4) Uani 1 1 d G U
C100 C 0.4674(5) 0.7612(9) 0.3890(5) 0.127(4) Uani 1 1 d G U
H100 H 0.4652 0.7654 0.4235 0.153 Uiso 1 1 calc R U
C101 C 0.5008(5) 0.7857(9) 0.3649(7) 0.137(4) Uani 1 1 d G U
H101 H 0.5209 0.8062 0.3831 0.164 Uiso 1 1 calc R U
C212 C 0.6975(8) 1.1138(12) 0.3654(12) 0.1290(14) Uani 1 1 d D U
H21A H 0.7021 1.1120 0.4012 0.155 Uiso 1 1 calc R U
H21B H 0.7216 1.0990 0.3491 0.155 Uiso 1 1 calc R U
C359 C 0.5811(5) 0.6878(9) -0.0075(5) 0.1221(10) Uani 1 1 d G U
H35A H 0.5873 0.7212 -0.0333 0.147 Uiso 1 1 calc R U
H35B H 0.5565 0.6660 -0.0169 0.147 Uiso 1 1 calc R U
C214 C 0.5744(5) 0.7243(9) 0.0363(7) 0.132(4) Uani 1 1 d G U
H21C H 0.5470 0.7177 0.0452 0.158 Uiso 1 1 calc R U
H21D H 0.5777 0.7729 0.0287 0.158 Uiso 1 1 calc R U
C131 C 0.5967(6) 0.7102(10) 0.0786(5) 0.1376(16) Uani 1 1 d DG U
C210 C 0.6257(5) 0.6596(10) 0.0771(5) 0.1295(13) Uani 1 1 d DG U
C336 C 0.6324(5) 0.6231(8) 0.0333(7) 0.131(2) Uani 1 1 d DG U
H33A H 0.6291 0.5744 0.0409 0.157 Uiso 1 1 calc R U
H33B H 0.6599 0.6297 0.0244 0.157 Uiso 1 1 calc R U
C162 C 0.6102(5) 0.6372(9) -0.0090(5) 0.1226(10) Uani 1 1 d G U
H16A H 0.5976 0.5944 -0.0191 0.147 Uiso 1 1 calc R U
H16B H 0.6283 0.6496 -0.0355 0.147 Uiso 1 1 calc R U
C91 C 0.6893(7) 1.1899(12) 0.3506(10) 0.1288(16) Uani 1 1 d D U
H91A H 0.6720 1.2112 0.3749 0.155 Uiso 1 1 calc R U
H91B H 0.7138 1.2157 0.3499 0.155 Uiso 1 1 calc R U

loop_
_atom_site_aniso_label
_atom_site_aniso_U_11
_atom_site_aniso_U_22
_atom_site_aniso_U_33
_atom_site_aniso_U_23
_atom_site_aniso_U_13
_atom_site_aniso_U_12
N7 0.0986(11) 0.0974(11) 0.0793(14) 0.0104(11) 0.0181(10) 0.0293(9)
C30 0.0994(11) 0.0894(11) 0.0674(19) 0.0001(12) 0.0108(10) 0.0249(8)
N9 0.0915(17) 0.0975(12) 0.0891(7) 0.0133(7) -0.0135(7) 0.0114(13)
N8 0.0824(5) 0.0881(15) 0.1006(15) -0.0082(14) -0.0156(5) 0.0010(5)
N10 0.0823(6) 0.0872(16) 0.0995(15) -0.0072(14) -0.0140(5) -0.0009(5)
N11 0.079(3) 0.083(3) 0.091(4) -0.003(3) -0.012(3) 0.002(3)
N17 0.1092(8) 0.1206(6) 0.1333(8) 0.0361(5) 0.0560(6) 0.0314(6)
N13 0.0903(17) 0.0658(6) 0.1099(18) -0.0071(7) 0.0095(16) 0.0086(6)
N12 0.0901(16) 0.0656(6) 0.1095(19) -0.0067(8) 0.0098(16) 0.0082(7)
N16 0.1076(17) 0.1253(6) 0.156(2) 0.0456(7) 0.0470(17) 0.0256(6)
C35 0.1001(11) 0.1021(16) 0.112(8) 0.023(3) -0.0008(11) 0.0194(9)
C34 0.0997(11) 0.1032(15) 0.158(7) 0.036(3) 0.0041(10) 0.0218(8)
C32 0.0999(11) 0.0979(15) 0.076(5) 0.011(3) 0.0033(12) 0.0209(9)
C33 0.1000(11) 0.0997(13) 0.128(6) 0.025(2) 0.0044(13) 0.0220(9)
C40 0.073(4) 0.079(2) 0.0848(19) -0.0075(18) -0.006(2) 0.006(3)
C42 0.091(3) 0.093(4) 0.082(5) 0.019(4) -0.011(3) 0.009(3)
C43 0.065(5) 0.093(4) 0.066(3) -0.001(3) -0.005(3) 0.006(4)
C46 0.0834(19) 0.049(3) 0.078(3) -0.021(3) 0.008(2) 0.000(2)
C47 0.0822(6) 0.0871(18) 0.1004(13) -0.0075(13) -0.0150(5) 0.0005(5)
C44 0.0908(14) 0.0657(6) 0.111(2) -0.0069(6) 0.0088(14) 0.0084(6)
C202 0.105(2) 0.1078(17) 0.1246(11) 0.0258(12) 0.0494(14) 0.0238(17)
C52 0.092(2) 0.0661(7) 0.113(3) -0.0075(8) 0.007(2) 0.0089(8)
C51 0.0914(19) 0.0661(7) 0.112(2) -0.0075(9) 0.0082(18) 0.0089(8)
N26 0.0989(17) 0.1041(13) 0.0897(6) 0.0120(5) -0.0122(5) 0.0048(13)
C50 0.0906(14) 0.0660(6) 0.111(2) -0.0074(7) 0.0090(14) 0.0087(6)
C54 0.0822(6) 0.087(2) 0.1015(16) -0.0083(16) -0.0152(6) 0.0006(6)
C56 0.0822(7) 0.087(3) 0.1023(17) -0.0086(17) -0.0149(6) 0.0005(7)
C57 0.092(2) 0.0663(8) 0.113(3) -0.0081(11) 0.007(2) 0.0092(9)
C62 0.1029(6) 0.1220(14) 0.111(2) 0.0325(14) 0.0445(6) 0.0325(6)
N28 0.105(9) 0.106(2) 0.1232(19) 0.0242(17) 0.048(4) 0.021(3)
C67 0.0915(18) 0.0659(7) 0.112(3) -0.0074(9) 0.0079(19) 0.0088(8)
N30 0.1029(6) 0.1222(15) 0.114(2) 0.0311(16) 0.0434(6) 0.0333(6)
C61 0.106(6) 0.1061(17) 0.1230(18) 0.0247(12) 0.048(3) 0.0229(18)
N29 0.1033(6) 0.1216(15) 0.112(2) 0.0320(15) 0.0456(6) 0.0317(6)
C60 0.104(6) 0.1059(17) 0.1231(15) 0.0245(13) 0.048(2) 0.022(2)
C73 0.1028(7) 0.1225(18) 0.108(3) 0.0334(19) 0.0445(7) 0.0324(6)
C71 0.1028(7) 0.1225(17) 0.111(3) 0.0322(18) 0.0436(7) 0.0331(6)
C72 0.1027(7) 0.1224(18) 0.108(3) 0.0332(19) 0.0445(8) 0.0324(7)
C92 0.1213(11) 0.1630(19) 0.174(2) 0.008(2) 0.0748(14) 0.0049(13)
N71 0.1117(7) 0.1305(7) 0.1317(9) 0.0451(6) 0.0555(6) 0.0213(6)
C200 0.1092(9) 0.124(2) 0.123(3) 0.052(2) 0.0505(13) 0.0255(11)
C107 0.1171(11) 0.1412(18) 0.154(3) 0.029(2) 0.0647(15) 0.0142(12)
C201 0.1218(18) 0.159(4) 0.177(6) 0.009(4) 0.075(3) 0.006(2)
N36 0.1073(8) 0.1309(8) 0.1226(8) 0.0485(6) 0.0464(6) 0.0263(6)
N35 0.094(3) 0.1368(16) 0.1233(7) 0.0433(8) 0.0421(9) 0.023(2)
C76 0.0822(6) 0.0864(18) 0.1004(13) -0.0073(13) -0.0144(5) -0.0006(5)
C75 0.1004(11) 0.0957(9) 0.092(2) 0.0127(12) -0.0013(12) 0.0190(9)
C70 0.1028(6) 0.1220(14) 0.112(2) 0.0322(14) 0.0443(6) 0.0326(6)
C77 0.109(6) 0.1065(16) 0.1241(19) 0.0254(12) 0.050(3) 0.024(2)
C78 0.103(7) 0.1059(17) 0.1236(19) 0.0246(14) 0.048(3) 0.022(3)
C83 0.0922(13) 0.0952(13) 0.0983(16) 0.0137(14) -0.0073(14) 0.0139(12)
C79 0.112(5) 0.1066(16) 0.1257(16) 0.0259(13) 0.052(3) 0.025(2)
C81 0.0822(6) 0.087(2) 0.1013(16) -0.0079(16) -0.0144(6) -0.0006(6)
C87 0.117(3) 0.123(3) 0.1249(13) 0.0328(19) 0.054(2) 0.037(3)
N37 0.1044(7) 0.1201(7) 0.1214(8) 0.0296(6) 0.0473(6) 0.0306(6)
C88 0.1075(15) 0.1147(15) 0.1296(13) 0.0315(13) 0.0530(13) 0.0281(14)
C89 0.103(2) 0.1219(17) 0.1250(10) 0.0328(11) 0.0481(13) 0.030(2)
N41 0.143(4) 0.159(3) 0.1251(7) 0.0372(8) 0.0325(10) 0.056(3)
N55 0.0989(17) 0.1041(13) 0.0894(6) 0.0120(5) -0.0123(6) 0.0048(13)
C110 0.111(2) 0.1065(16) 0.1252(11) 0.0258(11) 0.0513(14) 0.0245(17)
C119 0.0822(7) 0.087(3) 0.1023(17) -0.0085(17) -0.0146(6) -0.0005(7)
N50 0.1111(17) 0.1220(7) 0.157(2) 0.0410(7) 0.0447(17) 0.0303(7)
C126 0.1007(19) 0.1048(12) 0.0895(6) 0.0125(5) -0.0132(6) 0.0037(13)
O1 0.137(6) 0.110(5) 0.213(6) 0.014(4) 0.037(4) -0.023(4)
N70 0.137(6) 0.111(5) 0.213(6) 0.014(4) 0.037(4) -0.022(4)
O3 0.137(6) 0.110(5) 0.214(6) 0.014(4) 0.037(4) -0.023(4)
O2 0.138(6) 0.111(5) 0.214(6) 0.014(4) 0.037(4) -0.022(4)
Pt1 0.0820(4) 0.0829(5) 0.0936(5) -0.0019(4) -0.0152(4) 0.0003(4)
Pt2 0.1028(5) 0.1211(6) 0.1158(6) 0.0310(5) 0.0443(4) 0.0327(5)
Pt3 0.0877(5) 0.0654(4) 0.1066(6) -0.0062(4) 0.0124(4) 0.0078(4)
Pt4 0.1074(6) 0.1231(6) 0.1463(7) 0.0424(5) 0.0523(5) 0.0282(5)
Pt5 0.0907(5) 0.0985(5) 0.0892(5) 0.0129(4) -0.0133(4) 0.0116(4)
Pt6 0.1094(6) 0.1435(6) 0.1229(6) 0.0428(4) 0.0404(4) 0.0340(5)
C25 0.1097(18) 0.1267(11) 0.117(2) 0.0352(14) 0.0366(17) 0.0276(12)
C36 0.1097(18) 0.129(2) 0.113(8) 0.036(4) 0.0361(17) 0.0272(12)
C37 0.1099(18) 0.112(3) 0.061(7) 0.006(4) 0.0353(19) 0.0267(13)
C59 0.1102(18) 0.122(3) 0.097(9) 0.025(5) 0.032(3) 0.0250(16)
C38 0.1101(18) 0.100(2) 0.045(5) -0.008(3) 0.034(2) 0.0265(15)
C39 0.1099(18) 0.1252(18) 0.119(7) 0.034(3) 0.0345(17) 0.0266(12)
C9 0.060(5) 0.0942(13) 0.0608(19) 0.0018(11) -0.010(2) 0.0145(14)
N4 0.0858(9) 0.0656(8) 0.1013(12) -0.0052(7) 0.0160(8) 0.0070(7)
N2 0.0900(7) 0.0953(7) 0.0905(7) 0.0115(5) -0.0115(5) 0.0130(5)
C16 0.0901(16) 0.068(6) 0.0811(15) -0.0085(14) 0.0105(10) 0.014(3)
N3 0.0821(6) 0.0856(9) 0.0900(9) -0.0017(7) -0.0133(6) -0.0014(6)
C7 0.068(4) 0.0933(13) 0.0665(15) 0.0001(12) -0.0022(18) 0.0098(19)
N1 0.0831(6) 0.0840(7) 0.0852(7) 0.0014(5) -0.0179(5) 0.0038(5)
C8 0.079(6) 0.0941(13) 0.075(2) 0.0027(12) 0.009(3) 0.0135(19)
C5 0.088(4) 0.089(2) 0.094(2) 0.002(2) -0.018(3) -0.006(3)
C10 0.066(5) 0.0954(12) 0.0638(19) 0.0041(11) -0.006(3) 0.0185(11)
C14 0.0819(12) 0.054(2) 0.0811(16) -0.0167(15) 0.0079(11) 0.0005(14)
C18 0.0922(11) 0.0846(15) 0.0805(15) 0.0048(11) 0.0159(10) 0.0196(10)
C3 0.0985(12) 0.0956(10) 0.0938(19) 0.0130(13) -0.0045(14) 0.0173(10)
C15 0.0837(12) 0.064(3) 0.0808(15) -0.0109(14) 0.0092(10) 0.0053(16)
C11 0.0848(18) 0.0961(12) 0.0740(15) 0.0068(10) 0.0093(12) 0.0226(10)
C13 0.0840(16) 0.064(4) 0.093(2) -0.006(3) 0.0123(18) 0.005(2)
C6 0.065(4) 0.0923(15) 0.0641(18) -0.0020(15) -0.005(2) 0.006(3)
C17 0.0963(17) 0.080(7) 0.0803(15) -0.0025(11) 0.0128(10) 0.023(3)
C12 0.093(7) 0.0956(13) 0.079(2) 0.0063(12) 0.017(4) 0.0208(17)
C21 0.100(2) 0.1231(15) 0.114(3) 0.0315(19) 0.047(2) 0.0364(18)
N6 0.1028(6) 0.1207(7) 0.1170(8) 0.0317(6) 0.0434(6) 0.0338(5)
C80 0.102(3) 0.1202(18) 0.113(3) 0.030(2) 0.045(3) 0.035(2)
C23 0.1083(19) 0.1257(12) 0.117(2) 0.0344(15) 0.0388(19) 0.0289(14)
C22 0.117(3) 0.1346(15) 0.128(3) 0.044(2) 0.029(3) 0.022(2)
N5 0.1103(8) 0.1313(8) 0.1246(8) 0.0401(5) 0.0363(7) 0.0273(6)
C2 0.0910(17) 0.0872(10) 0.085(2) 0.0036(14) -0.0127(19) 0.0091(12)
C19 0.0856(15) 0.084(7) 0.0804(15) 0.0031(10) 0.0151(9) 0.012(3)
C20 0.0863(15) 0.098(7) 0.0812(15) -0.0024(11) 0.0131(10) 0.016(3)
C4 0.092(2) 0.0955(15) 0.088(3) 0.011(2) -0.011(3) 0.0141(17)
C203 0.1005(19) 0.1050(12) 0.0900(6) 0.0114(5) -0.0112(6) 0.0036(13)
C204 0.1029(7) 0.1220(17) 0.109(3) 0.0332(18) 0.0452(7) 0.0320(6)
C3AA 0.102(2) 0.1241(7) 0.159(2) 0.0449(8) 0.049(2) 0.0275(8)
C2AA 0.1048(18) 0.1236(7) 0.1570(18) 0.0438(7) 0.0480(15) 0.0280(7)
C1AA 0.1072(19) 0.1223(7) 0.1570(17) 0.0426(6) 0.0472(15) 0.0295(7)
C5AA 0.101(3) 0.1231(9) 0.161(3) 0.0438(10) 0.048(2) 0.0292(11)
C6AA 0.105(3) 0.1082(19) 0.0902(7) 0.0112(6) -0.0113(7) 0.0001(19)
C0AA 0.106(3) 0.109(2) 0.0898(7) 0.0116(6) -0.0120(7) -0.001(2)
C205 0.102(2) 0.1062(17) 0.0901(6) 0.0119(6) -0.0120(6) 0.0022(16)
C7AA 0.103(2) 0.1064(16) 0.0898(7) 0.0118(6) -0.0122(7) 0.0018(17)
C8AA 0.1129(11) 0.128(2) 0.152(2) 0.0382(19) 0.0608(13) 0.0222(13)
C102 0.1096(17) 0.095(7) 0.149(2) 0.049(2) 0.0562(13) 0.033(3)
C86 0.114(3) 0.130(10) 0.148(2) 0.052(3) 0.0541(16) 0.021(5)
C85 0.104(3) 0.127(10) 0.148(2) 0.053(3) 0.0523(17) 0.032(5)
C100 0.101(3) 0.131(9) 0.149(2) 0.046(2) 0.0552(15) 0.034(5)
C101 0.109(2) 0.149(10) 0.152(2) 0.036(2) 0.0606(14) 0.021(5)
C212 0.106(2) 0.1215(8) 0.160(2) 0.0416(8) 0.047(2) 0.0311(9)
C359 0.1195(13) 0.1246(13) 0.1222(8) 0.0474(7) 0.0428(7) 0.0212(10)
C214 0.131(5) 0.140(5) 0.1245(10) 0.042(2) 0.0363(19) 0.037(5)
C131 0.137(3) 0.151(2) 0.1248(7) 0.0383(7) 0.0349(8) 0.046(2)
C210 0.126(2) 0.139(2) 0.1233(7) 0.0431(7) 0.0402(7) 0.035(2)
C336 0.129(3) 0.140(3) 0.1232(7) 0.0429(10) 0.0406(10) 0.035(3)
C162 0.1203(14) 0.1249(13) 0.1225(8) 0.0477(7) 0.0432(7) 0.0218(10)
C91 0.103(3) 0.1218(8) 0.162(3) 0.0426(8) 0.047(2) 0.0309(9)

loop_
_atom_type_symbol
_atom_type_description
_atom_type_scat_dispersion_real
_atom_type_scat_dispersion_imag
_atom_type_scat_source
C C 0.0033 0.0016 'International Tables Vol C Tables 4.2.6.8 and 6.1.1.4'
H H 0.0000 0.0000 'International Tables Vol C Tables 4.2.6.8 and 6.1.1.4'
N N 0.0061 0.0033 'International Tables Vol C Tables 4.2.6.8 and 6.1.1.4'
O O 0.0106 0.0060 'International Tables Vol C Tables 4.2.6.8 and 6.1.1.4'
Pt Pt -1.7033 8.3905 'International Tables Vol C Tables 4.2.6.8 and 6.1.1.4'

loop_
_geom_angle_atom_site_label_1
_geom_angle_atom_site_label_2
_geom_angle_atom_site_label_3
_geom_angle
_geom_angle_site_symmetry_1
_geom_angle_site_symmetry_3
C11 N7 C18 122.6(19) . .
C11 N7 C30 123.6(17) . .
C18 N7 C30 113.7(17) . .
C32 C30 C33 113(2) . .
C32 C30 N7 124(2) . .
C33 C30 N7 123.1(19) . .
C42 N9 C46 118.2(18) . 2_765
C42 N9 Pt5 124.2(15) . .
C46 N9 Pt5 117.1(13) 2_765 .
C47 N8 Pt1 104.7(11) . .
C76 N10 Pt1 105.3(12) . .
C40 N11 C43 125.8(19) . 3_567
C40 N11 Pt3 119.9(15) . 2_765
C43 N11 Pt3 113.9(13) 3_567 2_765
C88 N17 C89 108(2) . .
C88 N17 Pt4 128.3(17) . .
C89 N17 Pt4 119.3(15) . .
C44 N13 Pt3 106.0(12) . .
C50 N12 Pt3 111.5(13) . .
C2AA N16 Pt4 108.1(17) . .
C32 C35 C75 113(2) . .
C33 C34 C75 125(3) . .
C30 C32 C35 126(2) . .
C34 C33 C30 120(3) . .
N11 C40 N3 120(2) . .
N9 C42 N4 128(2) . 2_765
N11 C43 C6 114.1(16) 3_567 .
C14 C46 N9 118.6(17) . 2_765
C54 C47 C76 115.7(19) . .
C54 C47 N8 114.4(17) . .
C76 C47 N8 101.1(16) . .
C50 C44 C51 112.8(16) . .
C50 C44 N13 105.3(15) . .
C51 C44 N13 111.4(17) . .
C87 C202 C88 116(2) . .
C87 C202 C110 116(2) . .
C88 C202 C110 128(2) . .
C51 C52 C57 113.9(18) . .
C52 C51 C44 112.6(19) . .
C203 N26 Pt5 107.1(13) . .
N12 C50 C67 120.8(19) . .
N12 C50 C44 109.9(16) . .
C67 C50 C44 110.7(16) . .
C47 C54 C56 110.3(17) . .
C119 C56 C54 106.5(17) . .
C67 C57 C52 116.3(17) . .
N29 C62 C70 108.0(19) . .
N29 C62 C204 108(2) . .
C70 C62 C204 111(2) . .
C59 N28 C85 129(5) 3_566 4_656
C59 N28 C60 110(3) 3_566 .
C85 N28 C60 114(3) 4_656 .
C57 C67 C50 114.6(19) . .
C70 N30 Pt2 105.5(15) . .
C60 C61 C77 123(3) . .
C62 N29 Pt2 104.7(16) . .
C61 C60 C78 125(2) . .
C61 C60 N28 124(2) . .
C78 C60 N28 111(2) . .
C204 C73 C72 113(2) . .
C70 C71 C72 99(2) . .
C73 C72 C71 112.3(19) . .
N71 C92 N36 120.0 . .
C200 N71 C92 120.0 . .
C200 N71 Pt4 123.8(9) . .
C92 N71 Pt4 114.4(9) . .
N71 C200 C107 120.0 . .
C201 C107 C200 120.0 . .
C201 C107 C8AA 114.7(13) . .
C200 C107 C8AA 125.0(13) . .
C107 C201 N36 120.0 . .
C201 N36 C92 120.0 . .
C201 N36 Pt6 114.1(9) . .
C92 N36 Pt6 125.9(9) . .
C210 N35 Pt6 107.4(12) . .
C47 C76 C81 107.0(17) . .
C47 C76 N10 106.8(17) . .
C81 C76 N10 110.0(16) . .
C34 C75 C35 121(2) . .
C34 C75 C3 128(2) . .
C35 C75 C3 111(2) . .
C71 C70 C62 123(2) . .
C71 C70 N30 103(2) . .
C62 C70 N30 107.7(19) . .
C61 C77 C110 122(2) . .
C60 C78 C79 110(2) . .
N2 C83 N1 116.1(18) . .
C110 C79 C78 128(2) . .
C76 C81 C119 109.6(16) . .
C202 C87 N37 118(2) . .
C89 N37 C87 123(2) . .
C89 N37 Pt2 114.7(17) . .
C87 N37 Pt2 122.2(16) . .
N17 C88 C202 130(2) . .
N37 C89 N17 119(2) . .
C131 N41 Pt6 113.3(14) . .
C126 N55 Pt5 103.6(14) . .
C79 C110 C77 110(2) . .
C79 C110 C202 126(2) . .
C77 C110 C202 122(2) . .
C56 C119 C81 104.8(17) . .
C1AA N50 Pt4 94.9(17) . .
N55 C126 C7AA 110.2(19) . .
N55 C126 C203 106.8(17) . .
C7AA C126 C203 101.3(18) . .
O2 N70 O1 116(3) . .
O2 N70 O3 111(2) . .
O1 N70 O3 102(3) . .
N1 Pt1 N10 178.2(7) . .
N1 Pt1 N3 91.3(7) . .
N10 Pt1 N3 88.9(7) . .
N1 Pt1 N8 93.4(7) . .
N10 Pt1 N8 86.3(7) . .
N3 Pt1 N8 174.7(7) . .
N6 Pt2 N37 87.0(8) . .
N6 Pt2 N30 96.8(8) . .
N37 Pt2 N30 176.2(10) . .
N6 Pt2 N29 178.6(7) . .
N37 Pt2 N29 93.6(8) . .
N30 Pt2 N29 82.6(8) . .
N12 Pt3 N11 94.2(7) . 2_765
N12 Pt3 N4 175.3(7) . .
N11 Pt3 N4 87.6(7) 2_765 .
N12 Pt3 N13 85.3(7) . .
N11 Pt3 N13 174.3(7) 2_765 .
N4 Pt3 N13 92.5(7) . .
N71 Pt4 N17 91.7(9) . .
N71 Pt4 N16 98.3(9) . .
N17 Pt4 N16 169.0(11) . .
N71 Pt4 N50 175.3(8) . .
N17 Pt4 N50 83.7(10) . .
N16 Pt4 N50 86.3(9) . .
N9 Pt5 N26 175.7(8) . .
N9 Pt5 N55 90.6(7) . .
N26 Pt5 N55 85.1(8) . .
N9 Pt5 N2 90.8(7) . .
N26 Pt5 N2 93.5(7) . .
N55 Pt5 N2 174.8(7) . .
N35 Pt6 N41 87.2(8) . .
N35 Pt6 N5 87.2(7) . .
N41 Pt6 N5 173.0(7) . .
N35 Pt6 N36 177.8(7) . .
N41 Pt6 N36 94.8(7) . .
N5 Pt6 N36 90.9(7) . .
C36 C25 C39 120.0 . .
C36 C25 C23 124.3(11) . .
C39 C25 C23 114.5(11) . .
C25 C36 C37 120.0 . .
C59 C37 C36 120.0 . .
N28 C59 C38 122.7(13) 3_566 .
N28 C59 C37 116.2(13) 3_566 .
C38 C59 C37 120.0 . .
C59 C38 C39 120.0 . .
C38 C39 C25 120.0 . .
C10 C9 C7 121(2) . .
C42 N4 C13 118.4(18) 2_765 .
C42 N4 Pt3 121.2(14) 2_765 .
C13 N4 Pt3 119.3(14) . .
C4 N2 C83 127(2) . .
C4 N2 Pt5 122.0(15) . .
C83 N2 Pt5 110.6(14) . .
C17 C16 C15 131(2) . .
C5 N3 C40 121.8(19) . .
C5 N3 Pt1 121.0(16) . .
C40 N3 Pt1 116.4(13) . .
C6 C7 C9 122.7(18) . .
C6 C7 C8 116.7(17) . .
C9 C7 C8 118.8(16) . .
C2 N1 C83 113.4(18) . .
C2 N1 Pt1 124.5(15) . .
C83 N1 Pt1 121.9(13) . .
C12 C8 C7 117.1(19) . .
N3 C5 C6 124(2) . 3_567
C9 C10 C11 129.5(19) . .
C15 C14 C46 123.9(18) . .
C15 C14 C13 118.6(18) . .
C46 C14 C13 116.7(17) . .
N7 C18 C19 127(2) . .
N7 C18 C17 119.3(18) . .
C19 C18 C17 114.0(17) . .
C4 C3 C2 121(2) . .
C4 C3 C75 121(2) . .
C2 C3 C75 117(2) . .
C14 C15 C20 120.4(18) . .
C14 C15 C16 129.7(19) . .
C20 C15 C16 109.2(17) . .
N7 C11 C10 131.0(19) . .
N7 C11 C12 120.8(19) . .
C10 C11 C12 108.0(16) . .
N4 C13 C14 119.7(18) . .
C7 C6 C5 130.2(19) . 3_567
C7 C6 C43 116.3(17) . .
C5 C6 C43 111.8(17) 3_567 .
C16 C17 C18 117(2) . .
C8 C12 C11 125(2) . .
N6 C21 N5 120.0 . .
C21 N6 C80 120.0 . .
C21 N6 Pt2 117.2(9) . .
C80 N6 Pt2 122.8(9) . .
C23 C80 N6 120.0 . .
C80 C23 C22 120.0 . .
C80 C23 C25 124.3(12) . .
C22 C23 C25 115.7(12) . .
N5 C22 C23 120.0 . .
C22 N5 C21 120.0 . .
C22 N5 Pt6 117.9(9) . .
C21 N5 Pt6 121.5(9) . .
N1 C2 C3 125(2) . .
C20 C19 C18 121(2) . .
C19 C20 C15 127(2) . .
N2 C4 C3 116(2) . .
N26 C203 C205 102.0(16) . .
N26 C203 C126 97.5(17) . .
C205 C203 C126 113.1(18) . .
C73 C204 C62 112(2) . .
C5AA C3AA C2AA 105(2) . .
N16 C2AA C1AA 106(2) . .
N16 C2AA C3AA 111(2) . .
C1AA C2AA C3AA 121(3) . .
C2AA C1AA N50 115(3) . .
C2AA C1AA C212 110(2) . .
N50 C1AA C212 102(2) . .
C3AA C5AA C91 126(2) . .
C205 C6AA C0AA 117.9(19) . .
C6AA C0AA C7AA 119.3(18) . .
C6AA C205 C203 104.5(17) . .
C0AA C7AA C126 115.7(19) . .
C102 C8AA C101 120.0 . .
C102 C8AA C107 125.5(14) . .
C101 C8AA C107 114.2(14) . .
C8AA C102 C86 120.0 . .
C85 C86 C102 120.0 . .
C86 C85 C100 120.0 . .
C86 C85 N28 104.7(14) . 4_656
C100 C85 N28 135.2(14) . 4_656
C85 C100 C101 120.0 . .
C100 C101 C8AA 120.0 . .
C91 C212 C1AA 115(2) . .
C214 C359 C162 120.0 . .
C359 C214 C131 120.0 . .
C214 C131 C210 120.0 . .
C214 C131 N41 122.5(15) . .
C210 C131 N41 117.3(15) . .
C336 C210 C131 120.0 . .
C336 C210 N35 124.0(13) . .
C131 C210 N35 110.4(12) . .
C210 C336 C162 120.0 . .
C336 C162 C359 120.0 . .
C5AA C91 C212 109(2) . .

loop_
_geom_bond_atom_site_label_1
_geom_bond_atom_site_label_2
_geom_bond_distance
_geom_bond_site_symmetry_2
N7 C11 1.25(2) .
N7 C18 1.29(2) .
N7 C30 1.55(3) .
C30 C32 1.30(3) .
C30 C33 1.48(3) .
N9 C42 1.28(3) .
N9 C46 1.49(2) 2_765
N9 Pt5 1.986(19) .
N8 C47 1.58(3) .
N8 Pt1 2.093(17) .
N10 C76 1.59(3) .
N10 Pt1 1.992(18) .
N11 C40 1.23(2) .
N11 C43 1.41(2) 3_567
N11 Pt3 2.048(17) 2_765
N17 C88 1.28(3) .
N17 C89 1.54(3) .
N17 Pt4 1.95(2) .
N13 C44 1.57(3) .
N13 Pt3 2.069(17) .
N12 C50 1.44(3) .
N12 Pt3 1.983(18) .
N16 C2AA 1.41(4) .
N16 Pt4 2.05(2) .
C35 C32 1.40(3) .
C35 C75 1.41(3) .
C34 C33 1.22(3) .
C34 C75 1.31(3) .
C40 N3 1.36(2) .
C42 N4 1.30(3) 2_765
C43 N11 1.41(2) 3_567
C43 C6 1.50(3) .
C46 C14 1.37(3) .
C46 N9 1.49(2) 2_765
C47 C54 1.46(2) .
C47 C76 1.50(3) .
C44 C50 1.54(3) .
C44 C51 1.57(3) .
C202 C87 1.32(3) .
C202 C88 1.33(3) .
C202 C110 1.52(3) .
C52 C51 1.39(3) .
C52 C57 1.54(2) .
N26 C203 1.55(3) .
N26 Pt5 2.045(19) .
C50 C67 1.49(3) .
C54 C56 1.55(3) .
C56 C119 1.54(2) .
C57 C67 1.48(3) .
C62 N29 1.405(19) .
C62 C70 1.47(3) .
C62 C204 1.57(2) .
N28 C59 1.29(9) 3_566
N28 C85 1.46(8) 4_656
N28 C60 1.58(3) .
N30 C70 1.53(3) .
N30 Pt2 2.052(18) .
C61 C60 1.25(3) .
C61 C77 1.29(3) .
N29 Pt2 2.18(2) .
C60 C78 1.34(3) .
C73 C204 1.41(3) .
C73 C72 1.49(3) .
C71 C70 1.45(3) .
C71 C72 1.86(4) .
C92 N71 1.3900 .
C92 N36 1.3900 .
N71 C200 1.3900 .
N71 Pt4 1.897(15) .
C200 C107 1.3900 .
C107 C201 1.3900 .
C107 C8AA 1.517(15) .
C201 N36 1.3900 .
N36 Pt6 2.140(12) .
N35 C210 1.71(2) .
N35 Pt6 1.97(2) .
C76 C81 1.56(3) .
C75 C3 1.56(3) .
C77 C110 1.46(3) .
C78 C79 1.47(3) .
C83 N2 1.35(3) .
C83 N1 1.48(3) .
C79 C110 1.30(3) .
C81 C119 1.56(2) .
C87 N37 1.42(3) .
N37 C89 1.23(3) .
N37 Pt2 2.034(19) .
N41 C131 1.48(2) .
N41 Pt6 1.98(2) .
N55 C126 1.42(3) .
N55 Pt5 2.057(19) .
N50 C1AA 1.55(3) .
N50 Pt4 2.19(3) .
C126 C7AA 1.58(3) .
C126 C203 1.63(3) .
O1 N70 1.24(3) .
N70 O2 1.20(3) .
N70 O3 1.49(3) .
Pt1 N1 1.976(17) .
Pt1 N3 2.085(17) .
Pt2 N6 1.914(13) .
Pt3 N11 2.048(17) 2_765
Pt3 N4 2.067(17) .
Pt5 N2 2.119(18) .
Pt6 N5 2.045(11) .
C25 C36 1.3900 .
C25 C39 1.3900 .
C25 C23 1.576(15) .
C36 C37 1.3900 .
C37 C59 1.3900 .
C59 N28 1.29(2) 3_566
C59 C38 1.3900 .
C38 C39 1.3900 .
C9 C10 1.25(2) .
C9 C7 1.43(2) .
N4 C42 1.30(3) 2_765
N4 C13 1.39(2) .
N2 C4 1.31(3) .
C16 C17 1.25(3) .
C16 C15 1.49(3) .
N3 C5 1.23(2) .
C7 C6 1.39(3) .
C7 C8 1.48(3) .
N1 C2 1.34(2) .
C8 C12 1.37(3) .
C5 C6 1.45(3) 3_567
C10 C11 1.47(3) .
C14 C15 1.32(2) .
C14 C13 1.48(3) .
C18 C19 1.51(3) .
C18 C17 1.51(3) .
C3 C4 1.33(3) .
C3 C2 1.35(3) .
C15 C20 1.42(3) .
C11 C12 1.55(3) .
C6 C5 1.45(3) 3_567
C21 N6 1.3900 .
C21 N5 1.3900 .
N6 C80 1.3900 .
C80 C23 1.3900 .
C23 C22 1.3900 .
C22 N5 1.3900 .
C19 C20 1.32(3) .
C203 C205 1.57(2) .
C3AA C5AA 1.50(2) .
C3AA C2AA 1.53(3) .
C2AA C1AA 1.46(4) .
C1AA C212 1.56(4) .
C5AA C91 1.51(2) .
C6AA C205 1.52(2) .
C6AA C0AA 1.53(2) .
C0AA C7AA 1.55(2) .
C8AA C102 1.3900 .
C8AA C101 1.3900 .
C102 C86 1.3900 .
C86 C85 1.3900 .
C85 C100 1.3900 .
C85 N28 1.46(2) 4_656
C100 C101 1.3900 .
C212 C91 1.55(2) .
C359 C214 1.3900 .
C359 C162 1.3900 .
C214 C131 1.3900 .
C131 C210 1.3900 .
C210 C336 1.3900 .
C336 C162 1.3900 .

loop_
_platon_squeeze_void_nr
_platon_squeeze_void_average_x
_platon_squeeze_void_average_y
_platon_squeeze_void_average_z
_platon_squeeze_void_volume
_platon_squeeze_void_count_electrons
_platon_squeeze_void_content
1 -0.010 -0.008 -0.032 10110 3058 ' '
